data_4300897
loop_
_publ_author_name
'Xing-Qiang L\"u'
'Ji-Jun Jiang'
'Hans-Conrad zur Loye'
'Bei-Sheng Kang'
'Cheng-Yong Su'

_publ_section_title
;

A Noninterpenetrated 1D Molecular Ladder and 2D Butterfly Network: Effect

of Positional Isomerism of Semirigid Bis(pyridylmethyl)pyromellitic Diimide

Ligands on the Architecture of Their Metal(II) Complexes

;
_journal_name_full 'Inorganic Chemistry'
_journal_page_first 1810
_journal_page_last 1817
_journal_paper_doi 10.1021/ic048634k
_journal_volume 44
_journal_year 2005
_chemical_formula_moiety '3/2(C22 H14 N4 O4), 2(N O3), (C H Cl3), Cd'
_chemical_formula_sum 'C34 H22 Cd Cl3 N8 O12'
_chemical_formula_weight 953.35
_chemical_name_systematic
; 

 Dinitratosesqui[bis-(N,N'-4-pyridylmethyl)pyromelletic diimide]cadmium(II)

 chloroform solvate

;
_space_group_IT_number 2
_symmetry_cell_setting triclinic
_symmetry_space_group_name_Hall '-P 1'
_symmetry_space_group_name_H-M 'P -1'
_atom_sites_solution_hydrogens geom
_atom_sites_solution_primary direct
_atom_sites_solution_secondary difmap
_audit_creation_method SHELXL-97
_cell_angle_alpha 95.099(2)
_cell_angle_beta 106.142(2)
_cell_angle_gamma 99.003(2)
_cell_formula_units_Z 2
_cell_length_a 11.012(1)
_cell_length_b 13.190(2)
_cell_length_c 13.934(2)
_cell_measurement_reflns_used 1011
_cell_measurement_temperature 298(2)
_cell_measurement_theta_max 27.0
_cell_measurement_theta_min 2.5
_cell_volume 1901.4(4)
_computing_cell_refinement SMART
_computing_data_collection 'SMART (Bruker, 1999)'
_computing_data_reduction 'SAINT (Bruker, 1999)'
_computing_molecular_graphics 'ORTEP-II (Johnson, 1976)'
_computing_publication_material SHELXL-97
_computing_structure_refinement 'SHELXL-97 (Sheldrick, 1997)'
_computing_structure_solution 'SHELXS-97 (Sheldrick, 1997)'
_diffrn_ambient_temperature 298(2)
_diffrn_measured_fraction_theta_full 0.98
_diffrn_measured_fraction_theta_max 0.98
_diffrn_measurement_device_type 'Bruker SMART 1K area-detector diffractometer'
_diffrn_measurement_method '\f and \w scan'
_diffrn_radiation_monochromator graphite
_diffrn_radiation_source 'fine-focus sealed tube'
_diffrn_radiation_type MoK\a
_diffrn_radiation_wavelength 0.71073
_diffrn_reflns_av_R_equivalents 0.017
_diffrn_reflns_av_sigmaI/netI 0.027
_diffrn_reflns_limit_h_max 14
_diffrn_reflns_limit_h_min -13
_diffrn_reflns_limit_k_max 16
_diffrn_reflns_limit_k_min -16
_diffrn_reflns_limit_l_max 17
_diffrn_reflns_limit_l_min -17
_diffrn_reflns_number 16303
_diffrn_reflns_theta_full 27.1
_diffrn_reflns_theta_max 27.1
_diffrn_reflns_theta_min 1.5
_diffrn_standards_decay_% 0
_diffrn_standards_interval_time 0
_diffrn_standards_number 0
_exptl_absorpt_coefficient_mu 0.859
_exptl_absorpt_correction_T_max 0.801
_exptl_absorpt_correction_T_min 0.682
_exptl_absorpt_correction_type multi-scan
_exptl_absorpt_process_details 'SADABS (Sheldrick, 1996)'
_exptl_crystal_colour Colorless
_exptl_crystal_density_diffrn 1.665
_exptl_crystal_density_method 'not measured'
_exptl_crystal_description Block
_exptl_crystal_F_000 954
_exptl_crystal_size_max 0.42
_exptl_crystal_size_mid 0.40
_exptl_crystal_size_min 0.27
_refine_diff_density_max 1.26
_refine_diff_density_min -1.01
_refine_diff_density_rms 0.08
_refine_ls_extinction_method none
_refine_ls_goodness_of_fit_ref 1.13
_refine_ls_hydrogen_treatment constr
_refine_ls_matrix_type full
_refine_ls_number_parameters 523
_refine_ls_number_reflns 8189
_refine_ls_number_restraints 0
_refine_ls_restrained_S_all 1.13
_refine_ls_R_factor_all 0.049
_refine_ls_R_factor_gt 0.040
_refine_ls_shift/su_max 0.001
_refine_ls_shift/su_mean <0.001
_refine_ls_structure_factor_coef Fsqd
_refine_ls_weighting_details 'calc w=1/[\s^2^(Fo^2^)+(0.0805P)^2^+0.3193P] where P=(Fo^2^+2Fc^2^)/3'
_refine_ls_weighting_scheme calc
_refine_ls_wR_factor_gt 0.122
_refine_ls_wR_factor_ref 0.128
_reflns_number_gt 6897
_reflns_number_total 8189
_reflns_threshold_expression I>2\s(I)
_cod_data_source_file ic048634ksi20040929_064210_1.cif
_cod_data_source_block Compd-1
_cod_depositor_comments
;
The following automatic conversions were performed:
'_symmetry_cell_setting' value 'Triclinic' changed to 'triclinic'
according to '/home/saulius/struct/CIF-dictionaries/cif_core.dic'
dictionary named 'cif_core.dic' version 2.4.1 from
2010-06-29.

'_exptl_absorpt_correction_type' value 'Multi-scan' changed
to 'multi-scan' according to
'/home/saulius/struct/CIF-dictionaries/cif_core.dic' dictionary named
'cif_core.dic' version 2.4.1 from 2010-06-29.

Automatic conversion script
Id: cif_fix_enum 1527 2010-12-29 10:47:43Z saulius 
;
_cod_original_cell_volume 1901.3(4)
_cod_database_code 4300897

loop_
_symmetry_equiv_pos_as_xyz
'x, y, z'
'-x, -y, -z'

loop_
_atom_site_label
_atom_site_type_symbol
_atom_site_fract_x
_atom_site_fract_y
_atom_site_fract_z
_atom_site_U_iso_or_equiv
_atom_site_adp_type
_atom_site_occupancy
_atom_site_symmetry_multiplicity
_atom_site_calc_flag
_atom_site_refinement_flags
_atom_site_disorder_assembly
_atom_site_disorder_group
Cd1 Cd 0.51900(2) 0.68193(2) 0.34854(2) 0.0388(1) Uani 1 1 d . . .
Cl1 Cl 0.5387(2) 0.6863(2) 1.0374(1) 0.1086(5) Uani 1 1 d . . .
Cl2 Cl 0.3637(1) 0.6864(1) 0.8439(1) 0.0950(4) Uani 1 1 d . . .
Cl3 Cl 0.3040(2) 0.5317(1) 0.9620(1) 0.1210(6) Uani 1 1 d . . .
O1 O 0.1060(3) 0.9226(2) 0.6929(2) 0.0582(7) Uani 1 1 d . . .
O2 O 0.0318(3) 0.5714(2) 0.6659(2) 0.0623(7) Uani 1 1 d . . .
O3 O 0.0927(2) 0.9503(2) 1.1244(2) 0.0451(5) Uani 1 1 d . . .
O4 O 0.0355(3) 0.5986(2) 1.1008(2) 0.0651(8) Uani 1 1 d . . .
O5 O 0.5394(3) 0.1019(2) 0.2711(2) 0.0626(7) Uani 1 1 d . . .
O6 O 0.2159(2) 0.1300(2) -0.0071(2) 0.0554(6) Uani 1 1 d . . .
O7 O 0.6750(3) 0.6300(2) 0.4942(2) 0.0625(7) Uani 1 1 d . . .
O8 O 0.6614(3) 0.7903(2) 0.5025(2) 0.0642(7) Uani 1 1 d . . .
O9 O 0.8066(3) 0.7403(3) 0.6167(2) 0.0796(9) Uani 1 1 d . . .
O10 O 0.3574(3) 0.7056(2) 0.1926(2) 0.0677(7) Uani 1 1 d . . .
O11 O 0.4776(3) 0.8426(2) 0.2859(2) 0.0654(7) Uani 1 1 d . . .
O12 O 0.3448(3) 0.8535(2) 0.1420(3) 0.080(1) Uani 1 1 d . . .
N1 N 0.3624(3) 0.6952(2) 0.4286(2) 0.0406(6) Uani 1 1 d . . .
N2 N 0.0752(2) 0.7452(2) 0.6554(2) 0.0367(5) Uani 1 1 d . . .
N3 N 0.0587(2) 0.7751(2) 1.1355(2) 0.0352(5) Uani 1 1 d . . .
N4 N -0.2970(3) 0.7124(2) 1.2977(2) 0.0414(6) Uani 1 1 d . . .
N5 N 0.4504(3) 0.5056(2) 0.2926(2) 0.0411(6) Uani 1 1 d . . .
N6 N 0.3618(3) 0.1265(2) 0.1474(2) 0.0457(6) Uani 1 1 d . . .
N7 N 0.7158(3) 0.7198(3) 0.5388(2) 0.0514(7) Uani 1 1 d . . .
N8 N 0.3926(3) 0.8021(2) 0.2056(2) 0.0512(7) Uani 1 1 d . . .
C1 C 0.3544(3) 0.7885(3) 0.4708(3) 0.0470(7) Uani 1 1 d . . .
C2 C 0.2579(3) 0.8057(3) 0.5114(3) 0.0463(7) Uani 1 1 d . . .
C3 C 0.1631(3) 0.7227(2) 0.5106(2) 0.0381(6) Uani 1 1 d . . .
C4 C 0.1729(3) 0.6261(3) 0.4698(2) 0.0448(7) Uani 1 1 d . . .
C5 C 0.2717(3) 0.6154(2) 0.4299(2) 0.0445(7) Uani 1 1 d . . .
C6 C 0.0498(3) 0.7382(3) 0.5464(2) 0.0436(7) Uani 1 1 d . . .
C7 C 0.0884(3) 0.8383(2) 0.7175(2) 0.0368(6) Uani 1 1 d . . .
C8 C 0.0758(3) 0.8095(2) 0.8152(2) 0.0327(6) Uani 1 1 d . . .
C9 C 0.0829(3) 0.8721(2) 0.9023(2) 0.0330(6) Uani 1 1 d . . .
C10 C 0.0699(3) 0.8198(2) 0.9823(2) 0.0310(5) Uani 1 1 d . . .
C11 C 0.0511(3) 0.7124(2) 0.9745(2) 0.0362(6) Uani 1 1 d . . .
C12 C 0.0405(3) 0.6498(2) 0.8869(2) 0.0419(7) Uani 1 1 d . . .
C13 C 0.0547(3) 0.7019(2) 0.8077(2) 0.0369(6) Uani 1 1 d . . .
C14 C 0.0508(3) 0.6600(2) 0.7036(2) 0.0403(7) Uani 1 1 d . . .
C15 C 0.0759(3) 0.8619(2) 1.0868(2) 0.0334(6) Uani 1 1 d . . .
C16 C 0.0463(3) 0.6833(2) 1.0746(2) 0.0422(7) Uani 1 1 d . . .
C17 C 0.0702(3) 0.7798(2) 1.2430(2) 0.0394(6) Uani 1 1 d . . .
C18 C -0.0580(3) 0.7551(2) 1.2620(2) 0.0361(6) Uani 1 1 d . . .
C19 C -0.1244(4) 0.8324(3) 1.2753(3) 0.0534(9) Uani 1 1 d . . .
C20 C -0.2409(4) 0.8089(3) 1.2938(3) 0.0558(9) Uani 1 1 d . . .
C21 C -0.2306(3) 0.6380(2) 1.2857(3) 0.0481(8) Uani 1 1 d . . .
C22 C -0.1136(3) 0.6561(2) 1.2683(3) 0.0447(7) Uani 1 1 d . . .
C23 C 0.5050(3) 0.4361(2) 0.3444(2) 0.0470(7) Uani 1 1 d . . .
C24 C 0.4615(4) 0.3317(3) 0.3199(3) 0.0499(8) Uani 1 1 d . . .
C25 C 0.3542(3) 0.2937(2) 0.2378(2) 0.0418(7) Uani 1 1 d . . .
C26 C 0.3019(4) 0.3650(3) 0.1819(3) 0.0571(9) Uani 1 1 d . . .
C27 C 0.3485(4) 0.4686(3) 0.2122(3) 0.0545(9) Uani 1 1 d . . .
C28 C 0.2994(4) 0.1780(3) 0.2125(3) 0.0533(9) Uani 1 1 d . . .
C29 C 0.4764(3) 0.0907(2) 0.1842(2) 0.0456(7) Uani 1 1 d . . .
C30 C 0.5011(3) 0.0399(2) 0.0930(2) 0.0391(6) Uani 1 1 d . . .
C31 C 0.6017(3) -0.0086(2) 0.0879(2) 0.0423(7) Uani 1 1 d . . .
C32 C 0.4030(3) 0.0489(2) 0.0091(2) 0.0405(6) Uani 1 1 d . . .
C33 C 0.3120(3) 0.1051(2) 0.0428(3) 0.0426(7) Uani 1 1 d . . .
C34 C 0.3793(5) 0.6591(4) 0.9669(4) 0.0739(12) Uani 1 1 d . . .
H1 H 0.4180 0.8448 0.4727 0.056 Uiso 1 1 calc R . .
H2 H 0.2562 0.8721 0.5390 0.056 Uiso 1 1 calc R . .
H4 H 0.1125 0.5682 0.4694 0.054 Uiso 1 1 calc R . .
H5 H 0.2757 0.5495 0.4024 0.053 Uiso 1 1 calc R . .
H6a H 0.0229 0.8012 0.5249 0.052 Uiso 1 1 calc R . .
H6b H -0.0211 0.6809 0.5143 0.052 Uiso 1 1 calc R . .
H9 H 0.0954 0.9440 0.9071 0.040 Uiso 1 1 calc R . .
H12 H 0.0250 0.5778 0.8815 0.050 Uiso 1 1 calc R . .
H17a H 0.1134 0.8488 1.2770 0.047 Uiso 1 1 calc R . .
H17b H 0.1229 0.7312 1.2716 0.047 Uiso 1 1 calc R . .
H19 H -0.0905 0.9007 1.2717 0.064 Uiso 1 1 calc R . .
H20 H -0.2831 0.8628 1.3042 0.067 Uiso 1 1 calc R . .
H21 H -0.2661 0.5702 1.2894 0.058 Uiso 1 1 calc R . .
H22 H -0.0715 0.6014 1.2608 0.054 Uiso 1 1 calc R . .
H23 H 0.5766 0.4600 0.4002 0.056 Uiso 1 1 calc R . .
H24 H 0.5037 0.2863 0.3582 0.060 Uiso 1 1 calc R . .
H26 H 0.2341 0.3429 0.1230 0.068 Uiso 1 1 calc R . .
H27 H 0.3076 0.5154 0.1752 0.065 Uiso 1 1 calc R . .
H28a H 0.3114 0.1474 0.2744 0.064 Uiso 1 1 calc R . .
H28b H 0.2077 0.1674 0.1787 0.064 Uiso 1 1 calc R . .
H31 H 0.6675 -0.0141 0.1448 0.051 Uiso 1 1 calc R . .
H34 H 0.3339 0.7047 0.9976 0.089 Uiso 1 1 calc R . .

loop_
_atom_site_aniso_label
_atom_site_aniso_U_11
_atom_site_aniso_U_22
_atom_site_aniso_U_33
_atom_site_aniso_U_23
_atom_site_aniso_U_13
_atom_site_aniso_U_12
Cd1 0.0388(1) 0.0409(1) 0.0403(1) 0.0053(1) 0.0164(1) 0.0098(1)
Cl1 0.0819(9) 0.137(1) 0.097(1) 0.0112(9) 0.0095(7) 0.0231(9)
Cl2 0.0741(7) 0.131(1) 0.0837(8) 0.0288(8) 0.0326(6) 0.0070(8)
Cl3 0.157(2) 0.0822(9) 0.115(1) 0.0212(9) 0.039(1) -0.002(1)
O1 0.097(2) 0.041(1) 0.048(1) 0.015(1) 0.033(1) 0.018(1)
O2 0.101(2) 0.039(1) 0.045(1) -0.007(1) 0.025(1) 0.006(1)
O3 0.058(1) 0.037(1) 0.042(1) 0.000(1) 0.018(1) 0.014(1)
O4 0.114(2) 0.034(1) 0.053(1) 0.011(1) 0.040(2) -0.001(1)
O5 0.083(2) 0.061(2) 0.040(1) -0.006(1) 0.013(1) 0.018(1)
O6 0.044(1) 0.055(1) 0.064(2) -0.004(1) 0.013(1) 0.013(1)
O7 0.074(2) 0.062(2) 0.051(2) 0.007(1) 0.018(1) 0.013(1)
O8 0.059(2) 0.064(2) 0.066(2) -0.005(1) 0.018(1) 0.012(1)
O9 0.044(2) 0.131(3) 0.053(2) -0.014(2) 0.008(1) 0.012(2)
O10 0.084(2) 0.052(2) 0.064(2) 0.016(1) 0.016(2) 0.011(1)
O11 0.060(2) 0.054(2) 0.080(2) 0.013(1) 0.017(2) 0.010(1)
O12 0.056(2) 0.080(2) 0.107(2) 0.058(2) 0.014(2) 0.015(1)
N1 0.043(1) 0.044(1) 0.038(1) 0.004(1) 0.016(1) 0.013(1)
N2 0.041(1) 0.041(1) 0.031(1) 0.003(1) 0.016(1) 0.009(1)
N3 0.040(1) 0.036(1) 0.032(1) 0.004(1) 0.017(1) 0.003(1)
N4 0.045(1) 0.040(1) 0.045(1) 0.009(1) 0.022(1) 0.008(1)
N5 0.047(1) 0.038(1) 0.039(1) 0.005(1) 0.014(1) 0.010(1)
N6 0.050(2) 0.039(1) 0.049(2) -0.007(1) 0.021(1) 0.005(1)
N7 0.035(1) 0.078(2) 0.040(2) -0.005(1) 0.016(1) 0.006(1)
N8 0.040(2) 0.057(2) 0.067(2) 0.026(2) 0.023(1) 0.015(1)
C1 0.046(2) 0.042(2) 0.053(2) 0.000(1) 0.021(2) 0.002(1)
C2 0.052(2) 0.040(2) 0.049(2) -0.001(1) 0.020(2) 0.011(1)
C3 0.041(2) 0.049(2) 0.026(1) 0.005(1) 0.011(1) 0.012(1)
C4 0.049(2) 0.043(2) 0.044(2) 0.003(1) 0.020(1) 0.003(1)
C5 0.053(2) 0.040(2) 0.045(2) 0.002(1) 0.022(1) 0.010(1)
C6 0.044(2) 0.060(2) 0.030(1) 0.004(1) 0.015(1) 0.014(1)
C7 0.044(2) 0.038(2) 0.032(1) 0.006(1) 0.015(1) 0.009(1)
C8 0.035(1) 0.032(1) 0.034(1) 0.006(1) 0.014(1) 0.007(1)
C9 0.038(1) 0.029(1) 0.035(1) 0.002(1) 0.014(1) 0.008(1)
C10 0.032(1) 0.031(1) 0.032(1) 0.002(1) 0.012(1) 0.006(1)
C11 0.044(2) 0.031(1) 0.035(1) 0.004(1) 0.017(1) 0.001(1)
C12 0.061(2) 0.025(1) 0.040(2) 0.002(1) 0.021(1) 0.000(1)
C13 0.046(1) 0.031(1) 0.034(1) -0.001(1) 0.015(1) 0.003(1)
C14 0.051(2) 0.035(2) 0.035(2) -0.001(1) 0.015(1) 0.006(1)
C15 0.033(1) 0.036(1) 0.034(1) 0.004(1) 0.013(1) 0.008(1)
C16 0.053(2) 0.035(2) 0.041(2) 0.003(1) 0.023(1) -0.001(1)
C17 0.041(2) 0.048(2) 0.030(1) 0.004(1) 0.013(1) 0.004(1)
C18 0.043(2) 0.041(2) 0.027(1) 0.007(1) 0.014(1) 0.009(1)
C19 0.061(2) 0.036(2) 0.075(2) 0.016(2) 0.036(2) 0.011(2)
C20 0.062(2) 0.041(2) 0.083(3) 0.019(2) 0.043(2) 0.020(2)
C21 0.056(2) 0.036(2) 0.061(2) 0.007(1) 0.032(2) 0.006(1)
C22 0.052(2) 0.038(2) 0.054(2) 0.009(1) 0.027(2) 0.013(1)
C23 0.054(2) 0.043(2) 0.037(2) 0.001(1) 0.004(1) 0.008(1)
C24 0.068(2) 0.037(2) 0.044(2) 0.005(1) 0.014(2) 0.014(2)
C25 0.045(2) 0.039(2) 0.046(2) -0.004(1) 0.026(1) 0.005(1)
C26 0.049(2) 0.054(2) 0.055(2) -0.008(2) 0.000(2) 0.009(2)
C27 0.055(2) 0.047(2) 0.055(2) 0.007(2) 0.003(2) 0.016(2)
C28 0.057(2) 0.041(2) 0.065(2) -0.010(2) 0.034(2) 0.001(2)
C29 0.057(2) 0.034(2) 0.043(2) -0.004(1) 0.016(2) 0.004(1)
C30 0.044(2) 0.032(1) 0.039(2) -0.003(1) 0.013(1) 0.004(1)
C31 0.048(2) 0.038(2) 0.037(2) 0.000(1) 0.008(1) 0.006(1)
C32 0.043(2) 0.031(1) 0.046(2) -0.001(1) 0.013(1) 0.006(1)
C33 0.042(2) 0.035(2) 0.050(2) -0.003(1) 0.017(1) 0.002(1)
C34 0.069(3) 0.075(3) 0.077(3) 0.002(2) 0.025(2) 0.009(2)

loop_
_atom_type_symbol
_atom_type_description
_atom_type_scat_dispersion_real
_atom_type_scat_dispersion_imag
_atom_type_scat_source
C C 0.0033 0.0016 'International Tables Vol C Tables 4.2.6.8 and 6.1.1.4'
H H 0.0000 0.0000 'International Tables Vol C Tables 4.2.6.8 and 6.1.1.4'
N N 0.0061 0.0033 'International Tables Vol C Tables 4.2.6.8 and 6.1.1.4'
O O 0.0106 0.0060 'International Tables Vol C Tables 4.2.6.8 and 6.1.1.4'
Cl Cl 0.1484 0.1585 'International Tables Vol C Tables 4.2.6.8 and 6.1.1.4'
Cd Cd -0.8075 1.2024 'International Tables Vol C Tables 4.2.6.8 and 6.1.1.4'

loop_
_geom_angle_atom_site_label_1
_geom_angle_atom_site_label_2
_geom_angle_atom_site_label_3
_geom_angle
_geom_angle_site_symmetry_1
_geom_angle_site_symmetry_3
_geom_angle_publ_flag
N1 Cd1 N4 163.8(1) . 1_654 yes
N1 Cd1 N5 95.1(1) . . yes
N1 Cd1 O8 83.5(1) . . yes
N1 Cd1 O7 95.7(1) . . yes
N1 Cd1 O10 86.6(1) . . yes
N1 Cd1 O11 87.0(1) . . yes
N4 Cd1 N5 100.2(1) 1_654 . yes
N4 Cd1 O7 80.5(1) 1_654 . yes
N4 Cd1 O8 82.0(1) 1_654 . yes
N4 Cd1 O10 99.6(1) 1_654 . yes
N4 Cd1 O11 85.2(1) 1_654 . yes
N5 Cd1 O7 85.8(1) . . yes
N5 Cd1 O8 136.3(1) . . yes
N5 Cd1 O10 85.7(1) . . yes
N5 Cd1 O11 137.3(1) . . yes
O7 Cd1 O8 51.3(1) . . yes
O7 Cd1 O10 171.3(1) . . yes
O7 Cd1 O11 136.6(1) . . yes
O8 Cd1 O10 137.4(1) . . yes
O8 Cd1 O11 86.3(1) . . yes
O10 Cd1 O11 51.8(1) . . yes
N7 O7 Cd1 94.2(2) . . no
N7 O8 Cd1 96.1(2) . . no
N8 O10 Cd1 94.0(2) . . no
N8 O11 Cd1 96.5(2) . . no
C5 N1 C1 116.5(3) . . no
C5 N1 Cd1 123.8(2) . . no
C1 N1 Cd1 119.5(2) . . no
C14 N2 C7 111.5(2) . . no
C14 N2 C6 123.0(3) . . no
C7 N2 C6 122.9(2) . . no
C16 N3 C15 112.8(2) . . no
C16 N3 C17 122.6(2) . . no
C15 N3 C17 124.2(2) . . no
C20 N4 C21 116.0(3) . . no
C20 N4 Cd1 120.9(2) . 1_456 no
C21 N4 Cd1 122.2(2) . 1_456 no
C23 N5 C27 116.6(3) . . no
C23 N5 Cd1 121.1(2) . . no
C27 N5 Cd1 122.1(2) . . no
C33 N6 C29 112.7(3) . . no
C33 N6 C28 123.9(3) . . no
C29 N6 C28 123.4(3) . . no
O9 N7 O7 121.8(4) . . no
O9 N7 O8 120.1(3) . . no
O7 N7 O8 118.1(3) . . no
O12 N8 O11 122.0(3) . . no
O12 N8 O10 120.5(3) . . no
O11 N8 O10 117.5(3) . . no
N1 C1 C2 123.8(3) . . no
C1 C2 C3 119.1(3) . . no
C4 C3 C2 117.3(3) . . no
C4 C3 C6 121.3(3) . . no
C2 C3 C6 121.3(3) . . no
C5 C4 C3 120.2(3) . . no
N1 C5 C4 123.1(3) . . no
N2 C6 C3 114.1(3) . . no
O1 C7 N2 124.7(3) . . no
O1 C7 C8 128.9(3) . . no
N2 C7 C8 106.4(2) . . no
C9 C8 C13 122.4(3) . . no
C9 C8 C7 129.7(3) . . no
C13 C8 C7 107.9(2) . . no
C8 C9 C10 115.1(2) . . no
C11 C10 C9 122.1(2) . . no
C11 C10 C15 108.3(2) . . no
C9 C10 C15 129.6(2) . . no
C12 C11 C10 122.9(3) . . no
C12 C11 C16 129.5(3) . . no
C10 C11 C16 107.7(2) . . no
C11 C12 C13 115.0(3) . . no
C12 C13 C8 122.5(3) . . no
C12 C13 C14 129.7(3) . . no
C8 C13 C14 107.8(2) . . no
O2 C14 N2 124.7(3) . . no
O2 C14 C13 128.9(3) . . no
N2 C14 C13 106.4(2) . . no
O3 C15 N3 125.5(3) . . no
O3 C15 C10 129.3(3) . . no
N3 C15 C10 105.2(2) . . no
O4 C16 N3 125.0(3) . . no
O4 C16 C11 128.9(3) . . no
N3 C16 C11 106.0(2) . . no
N3 C17 C18 112.5(2) . . no
C19 C18 C22 117.0(3) . . no
C19 C18 C17 120.5(3) . . no
C22 C18 C17 122.5(3) . . no
C20 C19 C18 119.9(3) . . no
N4 C20 C19 123.4(3) . . no
N4 C21 C22 123.6(3) . . no
C21 C22 C18 120.1(3) . . no
N5 C23 C24 123.6(3) . . no
C23 C24 C25 119.6(3) . . no
C26 C25 C24 116.6(3) . . no
C26 C25 C28 122.7(3) . . no
C24 C25 C28 120.6(3) . . no
C27 C26 C25 120.4(3) . . no
N5 C27 C26 122.9(3) . . no
N6 C28 C25 111.4(3) . . no
O5 C29 N6 125.3(3) . . no
O5 C29 C30 129.5(3) . . no
N6 C29 C30 105.2(3) . . no
C31 C30 C32 123.3(3) . . no
C31 C30 C29 128.6(3) . . no
C32 C30 C29 108.2(3) . . no
C30 C31 C32 114.7(3) . 2_655 no
C30 C32 C31 122.1(3) . 2_655 no
C30 C32 C33 108.5(3) . . no
C31 C32 C33 129.4(3) 2_655 . no
O6 C33 N6 125.5(3) . . no
O6 C33 C32 129.0(3) . . no
N6 C33 C32 105.5(3) . . no
Cl1 C34 Cl3 113.8(3) . . no
Cl1 C34 Cl2 110.2(3) . . no
Cl3 C34 Cl2 109.1(3) . . no
N1 C1 H1 118.1 . . no
C2 C1 H1 118.1 . . no
C1 C2 H2 120.5 . . no
C3 C2 H2 120.5 . . no
C5 C4 H4 119.9 . . no
C3 C4 H4 119.9 . . no
N1 C5 H5 118.5 . . no
C4 C5 H5 118.5 . . no
N2 C6 H6a 108.7 . . no
C3 C6 H6a 108.7 . . no
N2 C6 H6b 108.7 . . no
C3 C6 H6b 108.7 . . no
H6a C6 H6b 107.6 . . no
C8 C9 H9 122.5 . . no
C10 C9 H9 122.5 . . no
C11 C12 H12 122.5 . . no
C13 C12 H12 122.5 . . no
N3 C17 H17a 109.1 . . no
C18 C17 H17a 109.1 . . no
N3 C17 H17b 109.1 . . no
C18 C17 H17b 109.1 . . no
H17a C17 H17b 107.8 . . no
C20 C19 H19 120.1 . . no
C18 C19 H19 120.1 . . no
N4 C20 H20 118.3 . . no
C19 C20 H20 118.3 . . no
N4 C21 H21 118.2 . . no
C22 C21 H21 118.2 . . no
C21 C22 H22 120.0 . . no
C18 C22 H22 120.0 . . no
N5 C23 H23 118.2 . . no
C24 C23 H23 118.2 . . no
C23 C24 H24 120.2 . . no
C25 C24 H24 120.2 . . no
C27 C26 H26 119.8 . . no
C25 C26 H26 119.8 . . no
N5 C27 H27 118.5 . . no
C26 C27 H27 118.5 . . no
N6 C28 H28a 109.3 . . no
C25 C28 H28a 109.3 . . no
N6 C28 H28b 109.3 . . no
C25 C28 H28b 109.3 . . no
H28a C28 H28b 108.0 . . no
C30 C31 H31 122.7 . . no
C32 C31 H31 122.7 2_655 . no
Cl1 C34 H34 107.9 . . no
Cl3 C34 H34 107.9 . . no
Cl2 C34 H34 107.9 . . no

loop_
_geom_bond_atom_site_label_1
_geom_bond_atom_site_label_2
_geom_bond_distance
_geom_bond_site_symmetry_2
_geom_bond_publ_flag
Cd1 N1 2.319(3) . yes
Cd1 N4 2.316(3) 1_654 yes
Cd1 N5 2.321(3) . yes
Cd1 O7 2.493(3) . yes
Cd1 O8 2.447(3) . yes
Cd1 O10 2.476(3) . yes
Cd1 O11 2.423(3) . yes
Cl1 C34 1.720(5) . no
Cl2 C34 1.750(5) . no
Cl3 C34 1.740(5) . no
O1 C7 1.195(4) . no
O2 C14 1.198(4) . no
O3 C15 1.199(3) . no
O4 C16 1.204(4) . no
O5 C29 1.199(4) . no
O6 C33 1.205(4) . no
O7 N7 1.241(4) . no
O8 N7 1.253(4) . no
O9 N7 1.229(4) . no
O10 N8 1.253(4) . no
O11 N8 1.252(4) . no
O12 N8 1.217(4) . no
N1 C5 1.338(4) . no
N1 C1 1.343(4) . no
N2 C14 1.388(4) . no
N2 C7 1.401(4) . no
N2 C6 1.457(4) . no
N3 C16 1.380(4) . no
N3 C15 1.396(4) . no
N3 C17 1.464(4) . no
N4 C20 1.337(4) . no
N4 C21 1.338(4) . no
N5 C23 1.331(4) . no
N5 C27 1.336(4) . no
N6 C33 1.392(4) . no
N6 C29 1.396(5) . no
N6 C28 1.463(4) . no
C1 C2 1.374(5) . no
C2 C3 1.387(5) . no
C3 C4 1.380(4) . no
C3 C6 1.502(4) . no
C4 C5 1.372(5) . no
C7 C8 1.483(4) . no
C8 C9 1.382(4) . no
C8 C13 1.392(4) . no
C9 C10 1.391(4) . no
C10 C11 1.390(4) . no
C10 C15 1.492(4) . no
C11 C12 1.377(4) . no
C11 C16 1.491(4) . no
C12 C13 1.383(4) . no
C13 C14 1.492(4) . no
C17 C18 1.499(4) . no
C18 C19 1.373(4) . no
C18 C22 1.374(4) . no
C19 C20 1.373(5) . no
C21 C22 1.364(5) . no
C23 C24 1.364(5) . no
C24 C25 1.385(5) . no
C25 C26 1.369(5) . no
C25 C28 1.521(4) . no
C26 C27 1.365(5) . no
C29 C30 1.495(4) . no
C30 C31 1.378(4) . no
C30 C32 1.383(4) . no
C31 C32 1.392(4) 2_655 no
C32 C31 1.392(4) 2_655 no
C32 C33 1.486(4) . no
C1 H1 0.93 . no
C2 H2 0.93 . no
C4 H4 0.93 . no
C5 H5 0.93 . no
C6 H6a 0.97 . no
C6 H6b 0.97 . no
C9 H9 0.93 . no
C12 H12 0.93 . no
C17 H17a 0.97 . no
C17 H17b 0.97 . no
C19 H19 0.93 . no
C20 H20 0.93 . no
C21 H21 0.93 . no
C22 H22 0.93 . no
C23 H23 0.93 . no
C24 H24 0.93 . no
C26 H26 0.93 . no
C27 H27 0.93 . no
C28 H28a 0.97 . no
C28 H28b 0.97 . no
C31 H31 0.93 . no
C34 H34 0.98 . no

loop_
_geom_torsion_atom_site_label_1
_geom_torsion_atom_site_label_2
_geom_torsion_atom_site_label_3
_geom_torsion_atom_site_label_4
_geom_torsion
_geom_torsion_site_symmetry_1
_geom_torsion_site_symmetry_2
_geom_torsion_site_symmetry_3
_geom_torsion_site_symmetry_4
_geom_torsion_publ_flag
N4 Cd1 O7 N7 84.0(2) 1_654 . . . no
N1 Cd1 O7 N7 -80.2(2) . . . . no
N5 Cd1 O7 N7 -174.9(2) . . . . no
O11 Cd1 O7 N7 11.5(3) . . . . no
O8 Cd1 O7 N7 -3.3(2) . . . . no
O10 Cd1 O7 N7 175.2(6) . . . . no
N4 Cd1 O8 N7 -80.9(2) 1_654 . . . no
N1 Cd1 O8 N7 106.0(2) . . . . no
N5 Cd1 O8 N7 15.5(3) . . . . no
O11 Cd1 O8 N7 -166.6(2) . . . . no
O10 Cd1 O8 N7 -176.4(2) . . . . no
O7 Cd1 O8 N7 3.29(17) . . . . no
N4 Cd1 O10 N8 -73.2(2) 1_654 . . . no
N1 Cd1 O10 N8 91.7(2) . . . . no
N5 Cd1 O10 N8 -172.9(2) . . . . no
O11 Cd1 O10 N8 2.80(19) . . . . no
O8 Cd1 O10 N8 15.3(3) . . . . no
O7 Cd1 O10 N8 -163.0(5) . . . . no
N4 Cd1 O11 N8 103.4(2) 1_654 . . . no
N1 Cd1 O11 N8 -90.8(2) . . . . no
N5 Cd1 O11 N8 3.5(3) . . . . no
O8 Cd1 O11 N8 -174.4(2) . . . . no
O10 Cd1 O11 N8 -2.8(2) . . . . no
O7 Cd1 O11 N8 174.1(2) . . . . no
N4 Cd1 N1 C5 -162.3(3) 1_654 . . . no
N5 Cd1 N1 C5 -0.7(3) . . . . no
O11 Cd1 N1 C5 136.6(3) . . . . no
O8 Cd1 N1 C5 -136.8(3) . . . . no
O10 Cd1 N1 C5 84.7(3) . . . . no
O7 Cd1 N1 C5 -86.9(3) . . . . no
N4 Cd1 N1 C1 22.5(5) 1_654 . . . no
N5 Cd1 N1 C1 -176.0(2) . . . . no
O11 Cd1 N1 C1 -38.7(2) . . . . no
O8 Cd1 N1 C1 47.9(2) . . . . no
O10 Cd1 N1 C1 -90.6(2) . . . . no
O7 Cd1 N1 C1 97.8(2) . . . . no
N4 Cd1 N5 C23 78.9(3) 1_654 . . . no
N1 Cd1 N5 C23 -96.0(3) . . . . no
O11 Cd1 N5 C23 172.9(2) . . . . no
O8 Cd1 N5 C23 -10.2(3) . . . . no
O10 Cd1 N5 C23 177.9(3) . . . . no
O7 Cd1 N5 C23 -0.6(3) . . . . no
N4 Cd1 N5 C27 -106.6(3) 1_654 . . . no
N1 Cd1 N5 C27 78.5(3) . . . . no
O11 Cd1 N5 C27 -12.6(3) . . . . no
O8 Cd1 N5 C27 164.3(3) . . . . no
O10 Cd1 N5 C27 -7.6(3) . . . . no
O7 Cd1 N5 C27 173.8(3) . . . . no
Cd1 O7 N7 O9 -174.4(3) . . . . no
Cd1 O7 N7 O8 5.7(3) . . . . no
Cd1 O8 N7 O9 174.3(3) . . . . no
Cd1 O8 N7 O7 -5.9(3) . . . . no
Cd1 O11 N8 O12 -175.4(3) . . . . no
Cd1 O11 N8 O10 4.9(3) . . . . no
Cd1 O10 N8 O12 175.5(3) . . . . no
Cd1 O10 N8 O11 -4.8(3) . . . . no
C5 N1 C1 C2 -2.0(5) . . . . no
Cd1 N1 C1 C2 173.6(3) . . . . no
N1 C1 C2 C3 0.9(5) . . . . no
C1 C2 C3 C4 1.0(5) . . . . no
C1 C2 C3 C6 -175.1(3) . . . . no
C2 C3 C4 C5 -1.6(5) . . . . no
C6 C3 C4 C5 174.5(3) . . . . no
C1 N1 C5 C4 1.3(5) . . . . no
Cd1 N1 C5 C4 -174.1(2) . . . . no
C3 C4 C5 N1 0.5(5) . . . . no
C14 N2 C6 C3 -92.7(4) . . . . no
C7 N2 C6 C3 107.3(3) . . . . no
C4 C3 C6 N2 100.8(3) . . . . no
C2 C3 C6 N2 -83.2(4) . . . . no
C14 N2 C7 O1 -177.7(3) . . . . no
C6 N2 C7 O1 -15.6(5) . . . . no
C14 N2 C7 C8 2.1(3) . . . . no
C6 N2 C7 C8 164.2(3) . . . . no
O1 C7 C8 C9 -1.0(6) . . . . no
N2 C7 C8 C9 179.1(3) . . . . no
O1 C7 C8 C13 179.4(3) . . . . no
N2 C7 C8 C13 -0.5(3) . . . . no
C13 C8 C9 C10 1.2(4) . . . . no
C7 C8 C9 C10 -178.4(3) . . . . no
C8 C9 C10 C11 0.0(4) . . . . no
C8 C9 C10 C15 178.3(3) . . . . no
C9 C10 C11 C12 -1.8(5) . . . . no
C15 C10 C11 C12 179.6(3) . . . . no
C9 C10 C11 C16 177.9(3) . . . . no
C15 C10 C11 C16 -0.7(3) . . . . no
C10 C11 C12 C13 2.3(5) . . . . no
C16 C11 C12 C13 -177.4(3) . . . . no
C11 C12 C13 C8 -1.1(5) . . . . no
C11 C12 C13 C14 179.2(3) . . . . no
C9 C8 C13 C12 -0.6(5) . . . . no
C7 C8 C13 C12 179.1(3) . . . . no
C9 C8 C13 C14 179.2(3) . . . . no
C7 C8 C13 C14 -1.2(3) . . . . no
C7 N2 C14 O2 177.7(3) . . . . no
C6 N2 C14 O2 15.6(5) . . . . no
C7 N2 C14 C13 -2.8(3) . . . . no
C6 N2 C14 C13 -164.9(3) . . . . no
C12 C13 C14 O2 1.6(6) . . . . no
C8 C13 C14 O2 -178.1(4) . . . . no
C12 C13 C14 N2 -177.8(3) . . . . no
C8 C13 C14 N2 2.4(3) . . . . no
C16 N3 C15 O3 -177.6(3) . . . . no
C17 N3 C15 O3 -5.6(5) . . . . no
C16 N3 C15 C10 1.7(3) . . . . no
C17 N3 C15 C10 173.8(2) . . . . no
C11 C10 C15 O3 178.8(3) . . . . no
C9 C10 C15 O3 0.3(5) . . . . no
C11 C10 C15 N3 -0.5(3) . . . . no
C9 C10 C15 N3 -179.0(3) . . . . no
C15 N3 C16 O4 177.1(3) . . . . no
C17 N3 C16 O4 4.9(5) . . . . no
C15 N3 C16 C11 -2.1(3) . . . . no
C17 N3 C16 C11 -174.3(3) . . . . no
C12 C11 C16 O4 2.2(6) . . . . no
C10 C11 C16 O4 -177.4(4) . . . . no
C12 C11 C16 N3 -178.6(3) . . . . no
C10 C11 C16 N3 1.7(3) . . . . no
C16 N3 C17 C18 -83.0(4) . . . . no
C15 N3 C17 C18 105.7(3) . . . . no
N3 C17 C18 C19 -90.3(4) . . . . no
N3 C17 C18 C22 90.7(4) . . . . no
C22 C18 C19 C20 -0.1(5) . . . . no
C17 C18 C19 C20 -179.2(3) . . . . no
C21 N4 C20 C19 2.2(6) . . . . no
Cd1 N4 C20 C19 172.5(3) 1_456 . . . no
C18 C19 C20 N4 -1.6(6) . . . . no
C20 N4 C21 C22 -1.3(5) . . . . no
Cd1 N4 C21 C22 -171.4(3) 1_456 . . . no
N4 C21 C22 C18 -0.2(5) . . . . no
C19 C18 C22 C21 0.9(5) . . . . no
C17 C18 C22 C21 180.0(3) . . . . no
C27 N5 C23 C24 -0.7(5) . . . . no
Cd1 N5 C23 C24 174.1(3) . . . . no
N5 C23 C24 C25 -0.7(5) . . . . no
C23 C24 C25 C26 3.5(5) . . . . no
C23 C24 C25 C28 -176.5(3) . . . . no
C24 C25 C26 C27 -5.2(5) . . . . no
C28 C25 C26 C27 174.9(3) . . . . no
C23 N5 C27 C26 -1.0(5) . . . . no
Cd1 N5 C27 C26 -175.8(3) . . . . no
C25 C26 C27 N5 4.1(6) . . . . no
C33 N6 C28 C25 -96.4(4) . . . . no
C29 N6 C28 C25 85.6(4) . . . . no
C26 C25 C28 N6 92.4(4) . . . . no
C24 C25 C28 N6 -87.5(4) . . . . no
C33 N6 C29 O5 178.0(3) . . . . no
C28 N6 C29 O5 -3.8(5) . . . . no
C33 N6 C29 C30 -0.7(4) . . . . no
C28 N6 C29 C30 177.5(3) . . . . no
O5 C29 C30 C31 1.8(6) . . . . no
N6 C29 C30 C31 -179.5(3) . . . . no
O5 C29 C30 C32 -178.2(4) . . . . no
N6 C29 C30 C32 0.5(3) . . . . no
C32 C30 C31 C32 -0.3(5) . . . 2_655 no
C29 C30 C31 C32 179.8(3) . . . 2_655 no
C31 C30 C32 C31 0.3(5) . . . 2_655 no
C29 C30 C32 C31 -179.8(3) . . . 2_655 no
C31 C30 C32 C33 179.9(3) . . . . no
C29 C30 C32 C33 -0.1(3) . . . . no
C29 N6 C33 O6 -178.2(3) . . . . no
C28 N6 C33 O6 3.6(5) . . . . no
C29 N6 C33 C32 0.6(4) . . . . no
C28 N6 C33 C32 -177.6(3) . . . . no
C30 C32 C33 O6 178.5(3) . . . . no
C31 C32 C33 O6 -1.9(6) 2_655 . . . no
C30 C32 C33 N6 -0.3(3) . . . . no
C31 C32 C33 N6 179.3(3) 2_655 . . . no
